data_4340156
loop_
_publ_author_name
'Wang, Jun-Jieh'
'Tessier, Christian'
'Holm, R. H.'

_publ_section_title
;
 Analogue reaction systems of selenate reductase.
;
_journal_issue 7
_journal_name_full 'Inorganic chemistry'
_journal_page_first 2979
_journal_page_last 2988
_journal_paper_doi 10.1021/ic0521630
_journal_volume 45
_journal_year 2006
_chemical_formula_moiety 'C9 H15 Mo O S4, C8 H20 N'
_chemical_formula_sum 'C17 H35 Mo N O S4'
_chemical_formula_weight 493.64
_chemical_name_systematic
; 
 ? 
;
_space_group_IT_number 14
_symmetry_cell_setting monoclinic
_symmetry_space_group_name_Hall '-P 2yn'
_symmetry_space_group_name_H-M 'P 1 21/n 1'
_atom_sites_solution_hydrogens geom
_atom_sites_solution_primary direct
_atom_sites_solution_secondary difmap
_audit_creation_method SHELXL-97
_cell_angle_alpha 90.00
_cell_angle_beta 109.560(7)
_cell_angle_gamma 90.00
_cell_formula_units_Z 8
_cell_length_a 22.978(8)
_cell_length_b 9.645(3)
_cell_length_c 22.968(8)
_cell_measurement_reflns_used 859
_cell_measurement_temperature 193(2)
_cell_measurement_theta_max 22.80
_cell_measurement_theta_min 2.61
_cell_volume 4796(3)
_computing_cell_refinement 'SMART (Bruker, 2001)'
_computing_data_collection 'SMART (Bruker, 2001)'
_computing_data_reduction 'SAINT (Bruker, 2003)'
_computing_molecular_graphics 'SHELXTL (Bruker, 2000)'
_computing_publication_material 'SHELXTL (Bruker, 2000)'
_computing_structure_refinement 'SHELXL-97 (Sheldrick, 1997)'
_computing_structure_solution 'SHELXS-97 (Sheldrick, 1990)'
_diffrn_ambient_temperature 193(2)
_diffrn_measured_fraction_theta_full 1.000
_diffrn_measured_fraction_theta_max 1.000
_diffrn_measurement_device_type 'Bruker Smart APEX CCD'
_diffrn_measurement_method \w
_diffrn_radiation_monochromator graphite
_diffrn_radiation_source 'Sealed tube'
_diffrn_radiation_type MoK\a
_diffrn_radiation_wavelength 0.71073
_diffrn_reflns_av_R_equivalents 0.0820
_diffrn_reflns_av_sigmaI/netI 0.0908
_diffrn_reflns_limit_h_max 26
_diffrn_reflns_limit_h_min -27
_diffrn_reflns_limit_k_max 11
_diffrn_reflns_limit_k_min -10
_diffrn_reflns_limit_l_max 27
_diffrn_reflns_limit_l_min -27
_diffrn_reflns_number 27192
_diffrn_reflns_theta_full 25.00
_diffrn_reflns_theta_max 25.00
_diffrn_reflns_theta_min 0.94
_diffrn_standards_decay_% none
_exptl_absorpt_coefficient_mu 0.900
_exptl_absorpt_correction_T_max 0.8694
_exptl_absorpt_correction_T_min 0.7376
_exptl_absorpt_correction_type multi-scan
_exptl_absorpt_process_details 'SADABS (Sheldrick, 2002)'
_exptl_crystal_colour brown
_exptl_crystal_density_diffrn 1.367
_exptl_crystal_density_method 'not measured'
_exptl_crystal_description block
_exptl_crystal_F_000 2064
_exptl_crystal_size_max 0.36
_exptl_crystal_size_mid 0.34
_exptl_crystal_size_min 0.16
_refine_diff_density_max 2.052
_refine_diff_density_min -0.920
_refine_diff_density_rms 0.153
_refine_ls_extinction_method none
_refine_ls_goodness_of_fit_ref 1.052
_refine_ls_hydrogen_treatment constr
_refine_ls_matrix_type full
_refine_ls_number_parameters 452
_refine_ls_number_reflns 8452
_refine_ls_number_restraints 0
_refine_ls_restrained_S_all 1.052
_refine_ls_R_factor_all 0.0944
_refine_ls_R_factor_gt 0.0686
_refine_ls_shift/su_max 0.001
_refine_ls_shift/su_mean 0.000
_refine_ls_structure_factor_coef Fsqd
_refine_ls_weighting_details 'calc w=1/[\s^2^(Fo^2^)+(0.0779P)^2^+0.0000P] where P=(Fo^2^+2Fc^2^)/3'
_refine_ls_weighting_scheme calc
_refine_ls_wR_factor_gt 0.1450
_refine_ls_wR_factor_ref 0.1554
_reflns_number_gt 6492
_reflns_number_total 8452
_reflns_threshold_expression >2sigma(I)
_cod_data_source_file ic0521630si20051220_102714.cif
_cod_data_source_block 1
_cod_depositor_comments
;
The following automatic conversions were performed:

'_symmetry_cell_setting' value 'Monoclinic' changed to 'monoclinic'
according to
/usr/data/users/saulius/automatic-downloads/retrospective/ACS/lib/dictionaries/cif_core.dic
dictionary named 'cif_core.dic' version 2.4.2 from 2011-04-26.

Automatic conversion script
Id: cif_fix_values 2281 2013-09-26 08:29:07Z andrius 
;
_cod_original_cell_volume 4797(3)
_cod_original_sg_symbol_Hall -P2yn
_cod_original_sg_symbol_H-M P2(1)/n
_cod_database_code 4340156

loop_
_symmetry_equiv_pos_as_xyz
'x, y, z'
'-x+1/2, y+1/2, -z+1/2'
'-x, -y, -z'
'x-1/2, -y-1/2, z-1/2'

loop_
_atom_site_label
_atom_site_type_symbol
_atom_site_fract_x
_atom_site_fract_y
_atom_site_fract_z
_atom_site_U_iso_or_equiv
_atom_site_adp_type
_atom_site_occupancy
_atom_site_symmetry_multiplicity
_atom_site_calc_flag
_atom_site_refinement_flags
Mo1 Mo 0.31383(4) 0.18683(8) 0.42366(4) 0.0350(2) Uani 1 1 d .
S11 S 0.33214(12) 0.0936(3) 0.33879(12) 0.0421(6) Uani 1 1 d .
S12 S 0.37797(12) 0.0058(3) 0.47312(11) 0.0381(6) Uani 1 1 d .
S13 S 0.25971(12) 0.1439(3) 0.49150(12) 0.0432(6) Uani 1 1 d .
S14 S 0.21349(12) 0.2204(3) 0.35410(12) 0.0402(6) Uani 1 1 d .
O1 O 0.3530(3) 0.3579(7) 0.4445(4) 0.058(2) Uani 1 1 d .
C11 C 0.3909(4) -0.0354(9) 0.3628(5) 0.040(2) Uani 1 1 d .
C12 C 0.4102(4) -0.0723(10) 0.4219(5) 0.040(2) Uani 1 1 d .
C13 C 0.1804(5) 0.1882(10) 0.4549(5) 0.044(3) Uani 1 1 d .
C14 C 0.1605(5) 0.2188(10) 0.3960(6) 0.045(3) Uani 1 1 d .
C15 C 0.4101(5) -0.0967(11) 0.3125(5) 0.051(3) Uani 1 1 d .
H15A H 0.3733 -0.1198 0.2773 0.077 Uiso 1 1 calc R
H15B H 0.4342 -0.1810 0.3277 0.077 Uiso 1 1 calc R
H15C H 0.4354 -0.0296 0.2996 0.077 Uiso 1 1 calc R
C16 C 0.4576(5) -0.1856(11) 0.4497(5) 0.053(3) Uani 1 1 d .
H16A H 0.4924 -0.1465 0.4832 0.079 Uiso 1 1 calc R
H16B H 0.4726 -0.2234 0.4177 0.079 Uiso 1 1 calc R
H16C H 0.4384 -0.2599 0.4661 0.079 Uiso 1 1 calc R
C17 C 0.1421(5) 0.1774(13) 0.4964(6) 0.061(3) Uani 1 1 d .
H17A H 0.1513 0.2559 0.5252 0.092 Uiso 1 1 calc R
H17B H 0.1518 0.0905 0.5198 0.092 Uiso 1 1 calc R
H17C H 0.0982 0.1787 0.4714 0.092 Uiso 1 1 calc R
C18 C 0.0938(5) 0.2509(13) 0.3558(6) 0.060(3) Uani 1 1 d .
H18A H 0.0844 0.2043 0.3157 0.089 Uiso 1 1 calc R
H18B H 0.0888 0.3512 0.3493 0.089 Uiso 1 1 calc R
H18C H 0.0655 0.2176 0.3765 0.089 Uiso 1 1 calc R
C19 C 0.4131(6) 0.4074(13) 0.4522(7) 0.089(5) Uani 1 1 d .
H19A H 0.4373 0.4107 0.4963 0.134 Uiso 1 1 calc R
H19B H 0.4103 0.5006 0.4345 0.134 Uiso 1 1 calc R
H19C H 0.4332 0.3450 0.4311 0.134 Uiso 1 1 calc R
Mo2 Mo 0.57372(4) 0.22708(7) 0.19067(4) 0.0319(2) Uani 1 1 d .
S21 S 0.51497(12) 0.0500(2) 0.13113(12) 0.0417(6) Uani 1 1 d .
S22 S 0.65207(12) 0.1250(3) 0.16283(13) 0.0437(7) Uani 1 1 d .
S23 S 0.65159(12) 0.2589(3) 0.28557(12) 0.0396(6) Uani 1 1 d .
S24 S 0.51301(11) 0.1943(3) 0.25278(12) 0.0413(6) Uani 1 1 d .
O2 O 0.5519(3) 0.3956(6) 0.1498(3) 0.048(2) Uani 1 1 d .
C21 C 0.5610(6) -0.0344(9) 0.0931(4) 0.043(3) Uani 1 1 d .
C22 C 0.6195(6) -0.0032(10) 0.1058(5) 0.047(3) Uani 1 1 d .
C23 C 0.6174(6) 0.2647(10) 0.3436(5) 0.045(3) Uani 1 1 d .
C24 C 0.5566(6) 0.2417(10) 0.3289(5) 0.047(3) Uani 1 1 d .
C25 C 0.5259(6) -0.1491(11) 0.0489(5) 0.056(3) Uani 1 1 d .
H25A H 0.4829 -0.1202 0.0286 0.084 Uiso 1 1 calc R
H25B H 0.5268 -0.2345 0.0723 0.084 Uiso 1 1 calc R
H25C H 0.5455 -0.1656 0.0176 0.084 Uiso 1 1 calc R
C26 C 0.6642(7) -0.0694(12) 0.0808(7) 0.078(4) Uani 1 1 d .
H26A H 0.6424 -0.1344 0.0479 0.117 Uiso 1 1 calc R
H26B H 0.6953 -0.1196 0.1139 0.117 Uiso 1 1 calc R
H26C H 0.6845 0.0019 0.0640 0.117 Uiso 1 1 calc R
C27 C 0.6615(7) 0.2945(14) 0.4075(6) 0.074(4) Uani 1 1 d .
H27A H 0.6389 0.2949 0.4369 0.111 Uiso 1 1 calc R
H27B H 0.6807 0.3852 0.4078 0.111 Uiso 1 1 calc R
H27C H 0.6935 0.2227 0.4193 0.111 Uiso 1 1 calc R
C28 C 0.5209(6) 0.2456(13) 0.3739(6) 0.062(3) Uani 1 1 d .
H28A H 0.5446 0.1973 0.4121 0.093 Uiso 1 1 calc R
H28B H 0.4809 0.1998 0.3554 0.093 Uiso 1 1 calc R
H28C H 0.5144 0.3422 0.3834 0.093 Uiso 1 1 calc R
C29 C 0.5402(7) 0.4316(12) 0.0877(5) 0.070(4) Uani 1 1 d .
H29A H 0.5183 0.3555 0.0611 0.104 Uiso 1 1 calc R
H29B H 0.5793 0.4489 0.0808 0.104 Uiso 1 1 calc R
H29C H 0.5147 0.5155 0.0780 0.104 Uiso 1 1 calc R
N1 N 0.6330(4) 0.7586(7) 0.2955(4) 0.0342(19) Uani 1 1 d .
C31 C 0.6085(5) 0.6218(11) 0.3090(5) 0.052(3) Uani 1 1 d .
H31A H 0.6154 0.6170 0.3538 0.062 Uiso 1 1 calc R
H31B H 0.6330 0.5466 0.2991 0.062 Uiso 1 1 calc R
C32 C 0.5402(5) 0.5930(12) 0.2743(6) 0.061(3) Uani 1 1 d .
H32A H 0.5149 0.6643 0.2848 0.091 Uiso 1 1 calc R
H32B H 0.5292 0.5017 0.2862 0.091 Uiso 1 1 calc R
H32C H 0.5326 0.5946 0.2297 0.091 Uiso 1 1 calc R
C33 C 0.6282(6) 0.7658(12) 0.2283(5) 0.054(3) Uani 1 1 d .
H33A H 0.6413 0.8595 0.2202 0.064 Uiso 1 1 calc R
H33B H 0.5842 0.7551 0.2027 0.064 Uiso 1 1 calc R
C34 C 0.6654(6) 0.6602(12) 0.2071(6) 0.063(3) Uani 1 1 d .
H34A H 0.6540 0.5667 0.2161 0.095 Uiso 1 1 calc R
H34B H 0.7095 0.6755 0.2289 0.095 Uiso 1 1 calc R
H34C H 0.6567 0.6700 0.1625 0.095 Uiso 1 1 calc R
C35 C 0.7008(4) 0.7686(11) 0.3367(5) 0.041(3) Uani 1 1 d .
H35A H 0.7029 0.7650 0.3804 0.050 Uiso 1 1 calc R
H35B H 0.7230 0.6864 0.3289 0.050 Uiso 1 1 calc R
C36 C 0.7338(5) 0.8966(10) 0.3273(6) 0.067(4) Uani 1 1 d .
H36A H 0.7298 0.9049 0.2836 0.101 Uiso 1 1 calc R
H36B H 0.7777 0.8902 0.3524 0.101 Uiso 1 1 calc R
H36C H 0.7156 0.9783 0.3399 0.101 Uiso 1 1 calc R
C37 C 0.5954(5) 0.8789(11) 0.3064(5) 0.044(3) Uani 1 1 d .
H37A H 0.6131 0.9665 0.2974 0.053 Uiso 1 1 calc R
H37B H 0.5527 0.8715 0.2770 0.053 Uiso 1 1 calc R
C38 C 0.5929(5) 0.8861(12) 0.3704(5) 0.060(3) Uani 1 1 d .
H38A H 0.6335 0.9132 0.3991 0.090 Uiso 1 1 calc R
H38B H 0.5816 0.7951 0.3823 0.090 Uiso 1 1 calc R
H38C H 0.5621 0.9548 0.3719 0.090 Uiso 1 1 calc R
N2 N 0.2005(4) 0.7308(8) 0.3647(4) 0.037(2) Uani 1 1 d .
C41 C 0.1909(5) 0.5855(10) 0.3878(5) 0.046(3) Uani 1 1 d .
H41A H 0.1471 0.5765 0.3850 0.055 Uiso 1 1 calc R
H41B H 0.1988 0.5154 0.3598 0.055 Uiso 1 1 calc R
C42 C 0.2307(6) 0.5534(11) 0.4523(5) 0.065(4) Uani 1 1 d .
H42A H 0.2255 0.4559 0.4614 0.097 Uiso 1 1 calc R
H42B H 0.2188 0.6126 0.4811 0.097 Uiso 1 1 calc R
H42C H 0.2740 0.5708 0.4567 0.097 Uiso 1 1 calc R
C43 C 0.1569(6) 0.7388(11) 0.2995(5) 0.052(3) Uani 1 1 d .
H43A H 0.1142 0.7276 0.3000 0.063 Uiso 1 1 calc R
H43B H 0.1655 0.6601 0.2759 0.063 Uiso 1 1 calc R
C44 C 0.1602(7) 0.8711(13) 0.2660(6) 0.085(5) Uani 1 1 d .
H44A H 0.1487 0.9495 0.2871 0.128 Uiso 1 1 calc R
H44B H 0.1315 0.8657 0.2234 0.128 Uiso 1 1 calc R
H44C H 0.2023 0.8843 0.2656 0.128 Uiso 1 1 calc R
C45 C 0.2671(5) 0.7468(11) 0.3687(5) 0.045(3) Uani 1 1 d .
H45A H 0.2724 0.8406 0.3537 0.054 Uiso 1 1 calc R
H45B H 0.2932 0.7418 0.4128 0.054 Uiso 1 1 calc R
C46 C 0.2910(5) 0.6425(12) 0.3334(6) 0.058(3) Uani 1 1 d .
H46A H 0.2658 0.6460 0.2896 0.088 Uiso 1 1 calc R
H46B H 0.2889 0.5494 0.3496 0.088 Uiso 1 1 calc R
H46C H 0.3340 0.6644 0.3381 0.088 Uiso 1 1 calc R
C47 C 0.1865(5) 0.8427(10) 0.4041(5) 0.048(3) Uani 1 1 d .
H47A H 0.1937 0.9341 0.3880 0.057 Uiso 1 1 calc R
H47B H 0.2159 0.8338 0.4467 0.057 Uiso 1 1 calc R
C48 C 0.1211(6) 0.8403(13) 0.4066(7) 0.070(4) Uani 1 1 d .
H48A H 0.1152 0.9197 0.4307 0.106 Uiso 1 1 calc R
H48B H 0.1146 0.7541 0.4261 0.106 Uiso 1 1 calc R
H48C H 0.0913 0.8457 0.3645 0.106 Uiso 1 1 calc R

loop_
_atom_site_aniso_label
_atom_site_aniso_U_11
_atom_site_aniso_U_22
_atom_site_aniso_U_33
_atom_site_aniso_U_23
_atom_site_aniso_U_13
_atom_site_aniso_U_12
Mo1 0.0400(5) 0.0183(4) 0.0464(6) -0.0013(3) 0.0141(4) -0.0014(3)
S11 0.0525(17) 0.0357(14) 0.0413(16) 0.0085(11) 0.0201(13) 0.0087(12)
S12 0.0435(15) 0.0320(13) 0.0373(14) 0.0000(11) 0.0116(11) 0.0025(11)
S13 0.0466(16) 0.0402(14) 0.0430(16) -0.0061(12) 0.0151(13) 0.0007(12)
S14 0.0415(16) 0.0311(14) 0.0454(16) 0.0012(11) 0.0113(12) 0.0046(11)
O1 0.055(5) 0.026(4) 0.097(6) -0.006(4) 0.028(4) -0.017(3)
C11 0.042(6) 0.028(5) 0.055(7) 0.010(5) 0.021(5) -0.005(4)
C12 0.033(6) 0.029(5) 0.057(7) -0.001(5) 0.013(5) -0.003(4)
C13 0.058(7) 0.029(6) 0.042(7) -0.016(5) 0.013(6) -0.003(5)
C14 0.040(6) 0.022(5) 0.068(8) -0.013(5) 0.013(6) -0.005(4)
C15 0.061(7) 0.047(7) 0.054(7) 0.000(5) 0.029(6) 0.002(5)
C16 0.051(7) 0.040(6) 0.061(8) 0.002(5) 0.009(6) 0.010(5)
C17 0.056(8) 0.070(8) 0.063(8) -0.020(7) 0.027(6) 0.001(6)
C18 0.050(8) 0.055(8) 0.071(9) -0.004(6) 0.017(6) 0.015(6)
C19 0.077(10) 0.042(8) 0.143(15) 0.024(9) 0.030(9) 0.003(7)
Mo2 0.0397(5) 0.0161(3) 0.0399(5) 0.0018(4) 0.0134(4) -0.0011(3)
S21 0.0478(17) 0.0279(12) 0.0465(16) -0.0045(11) 0.0118(12) -0.0071(11)
S22 0.0456(16) 0.0336(14) 0.0616(18) -0.0070(12) 0.0308(14) -0.0063(11)
S23 0.0421(15) 0.0251(12) 0.0477(16) -0.0030(11) 0.0098(12) -0.0032(10)
S24 0.0406(15) 0.0386(14) 0.0473(16) 0.0010(12) 0.0182(13) 0.0005(12)
O2 0.077(5) 0.020(4) 0.051(5) 0.006(3) 0.024(4) -0.003(3)
C21 0.082(9) 0.019(5) 0.025(5) -0.001(4) 0.017(5) 0.002(5)
C22 0.073(8) 0.028(5) 0.048(7) 0.000(5) 0.033(6) -0.004(5)
C23 0.057(8) 0.024(5) 0.045(7) 0.004(5) 0.005(5) 0.007(5)
C24 0.066(8) 0.026(5) 0.052(7) 0.013(5) 0.024(6) 0.012(5)
C25 0.086(9) 0.034(6) 0.047(7) -0.003(5) 0.020(6) -0.010(6)
C26 0.118(12) 0.047(7) 0.098(11) -0.009(7) 0.074(10) -0.004(8)
C27 0.098(11) 0.063(9) 0.047(8) 0.002(6) 0.007(7) -0.006(8)
C28 0.068(9) 0.064(8) 0.059(8) -0.001(6) 0.027(7) 0.003(6)
C29 0.114(11) 0.046(7) 0.046(8) 0.007(6) 0.022(7) 0.017(7)
N1 0.051(5) 0.014(4) 0.040(5) 0.003(3) 0.018(4) 0.006(3)
C31 0.072(8) 0.031(6) 0.058(7) 0.013(5) 0.029(6) 0.016(5)
C32 0.059(8) 0.036(7) 0.085(9) -0.007(6) 0.023(7) 0.003(6)
C33 0.070(9) 0.039(6) 0.056(8) -0.001(5) 0.029(6) -0.004(6)
C34 0.076(9) 0.054(8) 0.065(9) -0.012(6) 0.031(7) -0.001(7)
C35 0.035(6) 0.035(5) 0.046(6) 0.002(5) 0.004(5) 0.010(4)
C36 0.055(8) 0.027(6) 0.104(11) 0.004(6) 0.005(7) -0.005(5)
C37 0.049(7) 0.031(6) 0.050(7) -0.002(5) 0.014(5) 0.009(5)
C38 0.056(8) 0.056(8) 0.066(8) -0.020(6) 0.017(6) 0.015(6)
N2 0.052(6) 0.020(4) 0.042(5) -0.005(4) 0.018(4) -0.009(4)
C41 0.067(7) 0.016(5) 0.062(8) -0.014(5) 0.032(6) -0.014(5)
C42 0.126(12) 0.022(6) 0.058(8) -0.009(5) 0.046(8) -0.015(6)
C43 0.058(8) 0.035(6) 0.060(8) -0.012(6) 0.013(6) 0.000(5)
C44 0.138(14) 0.046(8) 0.049(8) 0.003(6) 0.000(8) 0.018(8)
C45 0.039(7) 0.040(6) 0.050(7) -0.003(5) 0.006(5) -0.012(5)
C46 0.053(8) 0.053(7) 0.079(9) -0.001(6) 0.034(7) 0.005(6)
C47 0.072(8) 0.023(5) 0.050(7) -0.009(5) 0.023(6) -0.001(5)
C48 0.076(9) 0.047(8) 0.103(11) -0.032(7) 0.049(8) -0.005(6)

loop_
_atom_type_symbol
_atom_type_description
_atom_type_scat_dispersion_real
_atom_type_scat_dispersion_imag
_atom_type_scat_source
C C 0.0033 0.0016 'International Tables Vol C Tables 4.2.6.8 and 6.1.1.4'
H H 0.0000 0.0000 'International Tables Vol C Tables 4.2.6.8 and 6.1.1.4'
N N 0.0061 0.0033 'International Tables Vol C Tables 4.2.6.8 and 6.1.1.4'
O O 0.0106 0.0060 'International Tables Vol C Tables 4.2.6.8 and 6.1.1.4'
S S 0.1246 0.1234 'International Tables Vol C Tables 4.2.6.8 and 6.1.1.4'
Mo Mo -1.6832 0.6857 'International Tables Vol C Tables 4.2.6.8 and 6.1.1.4'

loop_
_geom_angle_atom_site_label_1
_geom_angle_atom_site_label_2
_geom_angle_atom_site_label_3
_geom_angle
O1 Mo1 S11 110.6(3)
O1 Mo1 S12 111.5(3)
S11 Mo1 S12 81.65(9)
O1 Mo1 S13 107.8(3)
S11 Mo1 S13 141.53(10)
S12 Mo1 S13 86.15(10)
O1 Mo1 S14 109.4(3)
S11 Mo1 S14 83.92(10)
S12 Mo1 S14 139.01(9)
S13 Mo1 S14 81.80(10)
C11 S11 Mo1 110.1(3)
C12 S12 Mo1 109.6(4)
C13 S13 Mo1 109.4(4)
C14 S14 Mo1 108.9(4)
C19 O1 Mo1 134.3(7)
C12 C11 C15 127.0(9)
C12 C11 S11 117.6(7)
C15 C11 S11 115.3(8)
C11 C12 C16 124.6(9)
C11 C12 S12 119.9(8)
C16 C12 S12 115.4(8)
C14 C13 C17 126.7(11)
C14 C13 S13 119.2(8)
C17 C13 S13 114.0(9)
C13 C14 C18 126.8(10)
C13 C14 S14 119.6(9)
C18 C14 S14 113.5(9)
C11 C15 H15A 109.5
C11 C15 H15B 109.5
H15A C15 H15B 109.5
C11 C15 H15C 109.5
H15A C15 H15C 109.5
H15B C15 H15C 109.5
C12 C16 H16A 109.5
C12 C16 H16B 109.5
H16A C16 H16B 109.5
C12 C16 H16C 109.5
H16A C16 H16C 109.5
H16B C16 H16C 109.5
C13 C17 H17A 109.5
C13 C17 H17B 109.5
H17A C17 H17B 109.5
C13 C17 H17C 109.5
H17A C17 H17C 109.5
H17B C17 H17C 109.5
C14 C18 H18A 109.5
C14 C18 H18B 109.5
H18A C18 H18B 109.5
C14 C18 H18C 109.5
H18A C18 H18C 109.5
H18B C18 H18C 109.5
O1 C19 H19A 109.5
O1 C19 H19B 109.5
H19A C19 H19B 109.5
O1 C19 H19C 109.5
H19A C19 H19C 109.5
H19B C19 H19C 109.5
O2 Mo2 S21 109.9(2)
O2 Mo2 S22 109.5(2)
S21 Mo2 S22 82.95(10)
O2 Mo2 S24 108.3(2)
S21 Mo2 S24 84.91(10)
S22 Mo2 S24 142.25(10)
O2 Mo2 S23 110.5(2)
S21 Mo2 S23 139.61(9)
S22 Mo2 S23 83.70(10)
S24 Mo2 S23 82.81(10)
C21 S21 Mo2 107.6(4)
C22 S22 Mo2 109.0(4)
C23 S23 Mo2 108.3(4)
C24 S24 Mo2 108.4(4)
C29 O2 Mo2 131.1(6)
C22 C21 C25 125.9(10)
C22 C21 S21 121.3(8)
C25 C21 S21 112.7(9)
C21 C22 C26 127.4(11)
C21 C22 S22 118.1(8)
C26 C22 S22 114.3(9)
C24 C23 C27 125.6(11)
C24 C23 S23 119.7(9)
C27 C23 S23 114.8(9)
C23 C24 C28 125.3(11)
C23 C24 S24 119.5(8)
C28 C24 S24 115.2(9)
C21 C25 H25A 109.5
C21 C25 H25B 109.5
H25A C25 H25B 109.5
C21 C25 H25C 109.5
H25A C25 H25C 109.5
H25B C25 H25C 109.5
C22 C26 H26A 109.5
C22 C26 H26B 109.5
H26A C26 H26B 109.5
C22 C26 H26C 109.5
H26A C26 H26C 109.5
H26B C26 H26C 109.5
C23 C27 H27A 109.5
C23 C27 H27B 109.5
H27A C27 H27B 109.5
C23 C27 H27C 109.5
H27A C27 H27C 109.5
H27B C27 H27C 109.5
C24 C28 H28A 109.5
C24 C28 H28B 109.5
H28A C28 H28B 109.5
C24 C28 H28C 109.5
H28A C28 H28C 109.5
H28B C28 H28C 109.5
O2 C29 H29A 109.5
O2 C29 H29B 109.5
H29A C29 H29B 109.5
O2 C29 H29C 109.5
H29A C29 H29C 109.5
H29B C29 H29C 109.5
C31 N1 C33 110.2(8)
C31 N1 C37 111.3(8)
C33 N1 C37 106.4(7)
C31 N1 C35 107.6(7)
C33 N1 C35 109.8(8)
C37 N1 C35 111.6(7)
N1 C31 C32 116.2(9)
N1 C31 H31A 108.2
C32 C31 H31A 108.2
N1 C31 H31B 108.2
C32 C31 H31B 108.2
H31A C31 H31B 107.4
C31 C32 H32A 109.5
C31 C32 H32B 109.5
H32A C32 H32B 109.5
C31 C32 H32C 109.5
H32A C32 H32C 109.5
H32B C32 H32C 109.5
N1 C33 C34 116.2(10)
N1 C33 H33A 108.2
C34 C33 H33A 108.2
N1 C33 H33B 108.2
C34 C33 H33B 108.2
H33A C33 H33B 107.4
C33 C34 H34A 109.5
C33 C34 H34B 109.5
H34A C34 H34B 109.5
C33 C34 H34C 109.5
H34A C34 H34C 109.5
H34B C34 H34C 109.5
C36 C35 N1 114.9(8)
C36 C35 H35A 108.5
N1 C35 H35A 108.5
C36 C35 H35B 108.5
N1 C35 H35B 108.5
H35A C35 H35B 107.5
C35 C36 H36A 109.5
C35 C36 H36B 109.5
H36A C36 H36B 109.5
C35 C36 H36C 109.5
H36A C36 H36C 109.5
H36B C36 H36C 109.5
C38 C37 N1 114.2(8)
C38 C37 H37A 108.7
N1 C37 H37A 108.7
C38 C37 H37B 108.7
N1 C37 H37B 108.7
H37A C37 H37B 107.6
C37 C38 H38A 109.5
C37 C38 H38B 109.5
H38A C38 H38B 109.5
C37 C38 H38C 109.5
H38A C38 H38C 109.5
H38B C38 H38C 109.5
C43 N2 C45 112.5(8)
C43 N2 C47 110.8(8)
C45 N2 C47 107.7(8)
C43 N2 C41 105.4(7)
C45 N2 C41 109.4(8)
C47 N2 C41 111.1(8)
C42 C41 N2 114.8(8)
C42 C41 H41A 108.6
N2 C41 H41A 108.6
C42 C41 H41B 108.6
N2 C41 H41B 108.6
H41A C41 H41B 107.5
C41 C42 H42A 109.5
C41 C42 H42B 109.5
H42A C42 H42B 109.5
C41 C42 H42C 109.5
H42A C42 H42C 109.5
H42B C42 H42C 109.5
N2 C43 C44 115.1(9)
N2 C43 H43A 108.5
C44 C43 H43A 108.5
N2 C43 H43B 108.5
C44 C43 H43B 108.5
H43A C43 H43B 107.5
C43 C44 H44A 109.5
C43 C44 H44B 109.5
H44A C44 H44B 109.5
C43 C44 H44C 109.5
H44A C44 H44C 109.5
H44B C44 H44C 109.5
C46 C45 N2 116.3(8)
C46 C45 H45A 108.2
N2 C45 H45A 108.2
C46 C45 H45B 108.2
N2 C45 H45B 108.2
H45A C45 H45B 107.4
C45 C46 H46A 109.5
C45 C46 H46B 109.5
H46A C46 H46B 109.5
C45 C46 H46C 109.5
H46A C46 H46C 109.5
H46B C46 H46C 109.5
N2 C47 C48 115.0(9)
N2 C47 H47A 108.5
C48 C47 H47A 108.5
N2 C47 H47B 108.5
C48 C47 H47B 108.5
H47A C47 H47B 107.5
C47 C48 H48A 109.5
C47 C48 H48B 109.5
H48A C48 H48B 109.5
C47 C48 H48C 109.5
H48A C48 H48C 109.5
H48B C48 H48C 109.5

loop_
_geom_bond_atom_site_label_1
_geom_bond_atom_site_label_2
_geom_bond_distance
Mo1 O1 1.864(7)
Mo1 S11 2.310(3)
Mo1 S12 2.322(3)
Mo1 S13 2.333(3)
Mo1 S14 2.347(3)
S11 C11 1.782(10)
S12 C12 1.756(10)
S13 C13 1.785(11)
S14 C14 1.786(11)
O1 C19 1.413(14)
C11 C12 1.327(13)
C11 C15 1.489(13)
C12 C16 1.525(13)
C13 C14 1.310(15)
C13 C17 1.502(15)
C14 C18 1.534(16)
C15 H15A 0.9800
C15 H15B 0.9800
C15 H15C 0.9800
C16 H16A 0.9800
C16 H16B 0.9800
C16 H16C 0.9800
C17 H17A 0.9800
C17 H17B 0.9800
C17 H17C 0.9800
C18 H18A 0.9800
C18 H18B 0.9800
C18 H18C 0.9800
C19 H19A 0.9800
C19 H19B 0.9800
C19 H19C 0.9800
Mo2 O2 1.860(6)
Mo2 S21 2.318(3)
Mo2 S22 2.322(3)
Mo2 S24 2.327(3)
Mo2 S23 2.331(3)
S21 C21 1.780(10)
S22 C22 1.775(11)
S23 C23 1.761(12)
S24 C24 1.759(12)
O2 C29 1.402(13)
C21 C22 1.311(15)
C21 C25 1.535(14)
C22 C26 1.479(14)
C23 C24 1.342(15)
C23 C27 1.504(16)
C24 C28 1.520(16)
C25 H25A 0.9800
C25 H25B 0.9800
C25 H25C 0.9800
C26 H26A 0.9800
C26 H26B 0.9800
C26 H26C 0.9800
C27 H27A 0.9800
C27 H27B 0.9800
C27 H27C 0.9800
C28 H28A 0.9800
C28 H28B 0.9800
C28 H28C 0.9800
C29 H29A 0.9800
C29 H29B 0.9800
C29 H29C 0.9800
N1 C31 1.507(13)
N1 C33 1.511(12)
N1 C37 1.518(12)
N1 C35 1.532(12)
C31 C32 1.528(15)
C31 H31A 0.9900
C31 H31B 0.9900
C32 H32A 0.9800
C32 H32B 0.9800
C32 H32C 0.9800
C33 C34 1.511(15)
C33 H33A 0.9900
C33 H33B 0.9900
C34 H34A 0.9800
C34 H34B 0.9800
C34 H34C 0.9800
C35 C36 1.502(14)
C35 H35A 0.9900
C35 H35B 0.9900
C36 H36A 0.9800
C36 H36B 0.9800
C36 H36C 0.9800
C37 C38 1.490(14)
C37 H37A 0.9900
C37 H37B 0.9900
C38 H38A 0.9800
C38 H38B 0.9800
C38 H38C 0.9800
N2 C43 1.499(13)
N2 C45 1.509(12)
N2 C47 1.511(12)
N2 C41 1.541(12)
C41 C42 1.490(15)
C41 H41A 0.9900
C41 H41B 0.9900
C42 H42A 0.9800
C42 H42B 0.9800
C42 H42C 0.9800
C43 C44 1.505(16)
C43 H43A 0.9900
C43 H43B 0.9900
C44 H44A 0.9800
C44 H44B 0.9800
C44 H44C 0.9800
C45 C46 1.507(14)
C45 H45A 0.9900
C45 H45B 0.9900
C46 H46A 0.9800
C46 H46B 0.9800
C46 H46C 0.9800
C47 C48 1.524(15)
C47 H47A 0.9900
C47 H47B 0.9900
C48 H48A 0.9800
C48 H48B 0.9800
C48 H48C 0.9800

loop_
_geom_torsion_atom_site_label_1
_geom_torsion_atom_site_label_2
_geom_torsion_atom_site_label_3
_geom_torsion_atom_site_label_4
_geom_torsion
O1 Mo1 S11 C11 100.9(4)
S12 Mo1 S11 C11 -9.0(3)
S13 Mo1 S11 C11 -81.9(4)
S14 Mo1 S11 C11 -150.6(3)
O1 Mo1 S12 C12 -100.0(4)
S11 Mo1 S12 C12 8.9(3)
S13 Mo1 S12 C12 152.4(3)
S14 Mo1 S12 C12 79.5(4)
O1 Mo1 S13 C13 98.8(4)
S11 Mo1 S13 C13 -78.4(4)
S12 Mo1 S13 C13 -149.8(3)
S14 Mo1 S13 C13 -9.1(3)
O1 Mo1 S14 C14 -97.7(4)
S11 Mo1 S14 C14 152.5(3)
S12 Mo1 S14 C14 82.7(4)
S13 Mo1 S14 C14 8.3(3)
S11 Mo1 O1 C19 -47.3(12)
S12 Mo1 O1 C19 41.7(12)
S13 Mo1 O1 C19 134.6(11)
S14 Mo1 O1 C19 -138.0(11)
Mo1 S11 C11 C12 7.9(8)
Mo1 S11 C11 C15 -175.9(6)
C15 C11 C12 C16 1.1(16)
S11 C11 C12 C16 176.9(8)
C15 C11 C12 S12 -175.9(8)
S11 C11 C12 S12 -0.1(11)
Mo1 S12 C12 C11 -7.6(9)
Mo1 S12 C12 C16 175.1(6)
Mo1 S13 C13 C14 8.9(9)
Mo1 S13 C13 C17 -174.5(7)
C17 C13 C14 C18 0.1(18)
S13 C13 C14 C18 176.2(8)
C17 C13 C14 S14 -177.8(9)
S13 C13 C14 S14 -1.7(12)
Mo1 S14 C14 C13 -6.2(9)
Mo1 S14 C14 C18 175.6(7)
O2 Mo2 S21 C21 99.8(4)
S22 Mo2 S21 C21 -8.5(3)
S24 Mo2 S21 C21 -152.6(3)
S23 Mo2 S21 C21 -80.0(4)
O2 Mo2 S22 C22 -99.8(4)
S21 Mo2 S22 C22 8.9(4)
S24 Mo2 S22 C22 81.1(4)
S23 Mo2 S22 C22 150.7(4)
O2 Mo2 S23 C23 98.6(4)
S21 Mo2 S23 C23 -81.7(4)
S22 Mo2 S23 C23 -153.0(4)
S24 Mo2 S23 C23 -8.3(3)
O2 Mo2 S24 C24 -99.2(4)
S21 Mo2 S24 C24 151.5(4)
S22 Mo2 S24 C24 80.0(4)
S23 Mo2 S24 C24 10.1(4)
S21 Mo2 O2 C29 -43.1(10)
S22 Mo2 O2 C29 46.3(10)
S24 Mo2 O2 C29 -134.3(10)
S23 Mo2 O2 C29 136.7(10)
Mo2 S21 C21 C22 7.0(9)
Mo2 S21 C21 C25 -176.6(6)
C25 C21 C22 C26 0.3(18)
S21 C21 C22 C26 176.2(9)
C25 C21 C22 S22 -175.3(8)
S21 C21 C22 S22 0.6(12)
Mo2 S22 C22 C21 -8.0(10)
Mo2 S22 C22 C26 175.9(7)
Mo2 S23 C23 C24 4.6(9)
Mo2 S23 C23 C27 -176.1(7)
C27 C23 C24 C28 1.7(17)
S23 C23 C24 C28 -179.0(8)
C27 C23 C24 S24 -174.8(9)
S23 C23 C24 S24 4.4(12)
Mo2 S24 C24 C23 -11.2(9)
Mo2 S24 C24 C28 171.9(7)
C33 N1 C31 C32 -62.7(12)
C37 N1 C31 C32 55.2(12)
C35 N1 C31 C32 177.7(9)
C31 N1 C33 C34 -62.7(12)
C37 N1 C33 C34 176.5(10)
C35 N1 C33 C34 55.6(12)
C31 N1 C35 C36 177.4(10)
C33 N1 C35 C36 57.5(12)
C37 N1 C35 C36 -60.3(12)
C31 N1 C37 C38 58.0(12)
C33 N1 C37 C38 178.1(9)
C35 N1 C37 C38 -62.2(11)
C43 N2 C41 C42 179.2(10)
C45 N2 C41 C42 58.1(11)
C47 N2 C41 C42 -60.7(12)
C45 N2 C43 C44 -58.3(12)
C47 N2 C43 C44 62.4(13)
C41 N2 C43 C44 -177.4(10)
C43 N2 C45 C46 -58.8(12)
C47 N2 C45 C46 178.8(10)
C41 N2 C45 C46 58.0(12)
C43 N2 C47 C48 57.9(12)
C45 N2 C47 C48 -178.7(10)
C41 N2 C47 C48 -58.9(13)
